data_4307538
loop_
_publ_author_name
'Julieta Gradinaru'
'Alessandra Forni'
'Vadim Druta'
'Francesca Tessore'
'Sandro Zecchin'
'Silvio Quici'
'Nicolae Garbalau'

_publ_contact_author_address
;    CNR - Istituto di Scienze e Tecnologie Molecolari
     Via Golgi 19
     I-20133 Milano
     Italy
;
_publ_contact_author_email a.forni@istm.cnr.it
_publ_contact_author_fax 39(2)50314300
_publ_contact_author_name 'Dr. Alessandra Forni'
_publ_contact_author_phone 39(2)50314273
_publ_section_title
;
Structural, Spectral, Electric-Field-Induced Second Harmonic, and
Theoretical Study of Ni(II), Cu(II), Zn(II), and VO(II) Complexes with
[N2O2] Unsymmetrical Schiff Bases of S-Methylisothiosemicarbazide
Derivatives
;
_journal_name_full 'Inorganic Chemistry'
_journal_page_first 884
_journal_page_last 895
_journal_paper_doi 10.1021/ic062035r
_journal_volume 46
_journal_year 2007
_chemical_formula_moiety 'C19 H17 N3 O3 S V'
_chemical_formula_sum 'C19 H17 N3 O3 S V'
_chemical_formula_weight 418.36
_chemical_name_systematic
; 
[8-(2'-oxyphenyl)-3-methyl-1-phenyl-6-thiomethyl-1-one-4,5,7-
triazaocta-1,3,5,7-tetraenato(-)-2'-olato(-)O,O',N4N7]oxovanadium(IV)
;
_space_group_IT_number 14
_symmetry_cell_setting monoclinic
_symmetry_space_group_name_Hall '-P 2yn'
_symmetry_space_group_name_H-M 'P 1 21/n 1'
_atom_sites_solution_hydrogens geom
_atom_sites_solution_primary direct
_atom_sites_solution_secondary difmap
_audit_creation_method SHELXL-97
_cell_angle_alpha 90.00
_cell_angle_beta 94.35(2)
_cell_angle_gamma 90.00
_cell_formula_units_Z 4
_cell_length_a 10.165(18)
_cell_length_b 16.575(7)
_cell_length_c 11.10(2)
_cell_measurement_reflns_used 78
_cell_measurement_temperature 293(2)
_cell_measurement_theta_max 27.50
_cell_measurement_theta_min 2.18
_cell_volume 1865(5)
_computing_cell_refinement 'MOSFLM version 6.11c (Leslie, 1992)'
_computing_data_collection 'Mar software'
_computing_data_reduction 'MOSFLM, SCALA (Evans, 1997)'
_computing_molecular_graphics 'ORTEP-3 for Windows (Farrugia, 1997)'
_computing_publication_material 'SHELXL-97,PARST (Nardelli, 1995)'
_computing_structure_refinement 'SHELXL-97 (Sheldrick, 1997)'
_computing_structure_solution 'SIR92 (Altomare et al.,1994)'
_diffrn_ambient_temperature 293(2)
_diffrn_measured_fraction_theta_full 0.911
_diffrn_measured_fraction_theta_max 0.911
_diffrn_measurement_device_type 'MarResearch 165mm CCD Detector'
_diffrn_measurement_method '\f scans'
_diffrn_radiation_monochromator 'Si(111) and Si(220) double-crystal'
_diffrn_radiation_source 'NdBFe multipole wiggler'
_diffrn_radiation_type synchrotron
_diffrn_radiation_wavelength 0.70000
_diffrn_reflns_av_R_equivalents 0.030
_diffrn_reflns_av_sigmaI/netI 0.0316
_diffrn_reflns_limit_h_max 13
_diffrn_reflns_limit_h_min -13
_diffrn_reflns_limit_k_max 21
_diffrn_reflns_limit_k_min 0
_diffrn_reflns_limit_l_max 13
_diffrn_reflns_limit_l_min 0
_diffrn_reflns_number 17497
_diffrn_reflns_theta_full 27.50
_diffrn_reflns_theta_max 27.50
_diffrn_reflns_theta_min 2.18
_diffrn_standards_decay_% 0.00
_exptl_absorpt_coefficient_mu 0.669
_exptl_absorpt_correction_type none
_exptl_crystal_colour red
_exptl_crystal_density_diffrn 1.490
_exptl_crystal_density_method 'not measured'
_exptl_crystal_description prism
_exptl_crystal_F_000 860
_exptl_crystal_size_max 0.32
_exptl_crystal_size_mid 0.03
_exptl_crystal_size_min 0.03
_refine_diff_density_max 0.329
_refine_diff_density_min -0.430
_refine_diff_density_rms 0.046
_refine_ls_extinction_coef 0.047(5)
_refine_ls_extinction_expression Fc^*^=kFc[1+0.001xFc^2^\l^3^/sin(2\q)]^-1/4^
_refine_ls_extinction_method SHELXL
_refine_ls_goodness_of_fit_ref 1.064
_refine_ls_hydrogen_treatment noref
_refine_ls_matrix_type full
_refine_ls_number_parameters 245
_refine_ls_number_reflns 4230
_refine_ls_number_restraints 0
_refine_ls_restrained_S_all 1.064
_refine_ls_R_factor_all 0.0436
_refine_ls_R_factor_gt 0.0390
_refine_ls_shift/su_max 0.001
_refine_ls_shift/su_mean 0.000
_refine_ls_structure_factor_coef Fsqd
_refine_ls_weighting_details 'w=1/[\s^2^(Fo^2^)+(0.0559P)^2^+0.6796P] where P=(Fo^2^+2Fc^2^)/3'
_refine_ls_weighting_scheme calc
_refine_ls_wR_factor_gt 0.1088
_refine_ls_wR_factor_ref 0.1134
_reflns_number_gt 3764
_reflns_number_total 4230
_reflns_threshold_expression >2sigma(I)
_cod_data_source_file ic062035rsi20061024_043631_4.cif
_cod_data_source_block (III)
_cod_original_sg_symbol_H-M 'P 21/n'
_cod_database_code 4307538

loop_
_symmetry_equiv_pos_as_xyz
'x, y, z'
'-x+1/2, y+1/2, -z+1/2'
'-x, -y, -z'
'x-1/2, -y-1/2, z-1/2'

loop_
_atom_site_label
_atom_site_type_symbol
_atom_site_fract_x
_atom_site_fract_y
_atom_site_fract_z
_atom_site_U_iso_or_equiv
_atom_site_adp_type
_atom_site_occupancy
_atom_site_calc_flag
_atom_site_refinement_flags
_atom_site_disorder_assembly
_atom_site_disorder_group
V V 0.60182(3) 0.024066(18) 0.27436(3) 0.04043(13) Uani 1 d . . .
S S 0.20843(6) 0.06038(4) 0.06184(5) 0.06003(18) Uani 1 d . . .
O1 O 0.68725(13) 0.02421(8) 0.43612(13) 0.0461(3) Uani 1 d . . .
O2 O 0.64950(13) -0.08830(8) 0.26128(13) 0.0487(3) Uani 1 d . . .
O3 O 0.68855(15) 0.07792(10) 0.19214(14) 0.0576(4) Uani 1 d . . .
N1 N 0.46094(14) 0.09566(9) 0.33907(15) 0.0422(3) Uani 1 d . . .
N2 N 0.34838(15) 0.10942(10) 0.26046(15) 0.0460(4) Uani 1 d . . .
N3 N 0.43387(14) -0.00355(10) 0.16853(14) 0.0410(3) Uani 1 d . . .
C1 C 0.33893(18) 0.05760(12) 0.17336(18) 0.0439(4) Uani 1 d . . .
C2 C 0.41278(18) -0.06749(11) 0.10048(18) 0.0449(4) Uani 1 d . . .
H2 H 0.3382 -0.0676 0.0465 0.054 Uiso 1 calc R . .
C3 C 0.49483(18) -0.13617(12) 0.10305(18) 0.0451(4) Uani 1 d . . .
C4 C 0.60732(18) -0.14504(11) 0.18637(17) 0.0439(4) Uani 1 d . . .
C5 C 0.67606(17) 0.07522(11) 0.52418(16) 0.0404(4) Uani 1 d . . .
C6 C 0.56910(18) 0.12503(11) 0.53157(18) 0.0442(4) Uani 1 d . . .
H6 H 0.5676 0.1568 0.6005 0.053 Uiso 1 calc R . .
C7 C 0.46132(17) 0.13258(11) 0.44463(17) 0.0422(4) Uani 1 d . . .
C8 C 0.1147(3) 0.1431(2) 0.1121(3) 0.0950(11) Uani 1 d . . .
H8A H 0.0383 0.1511 0.0570 0.143 Uiso 1 calc R . .
H8B H 0.1679 0.1910 0.1151 0.143 Uiso 1 calc R . .
H8C H 0.0873 0.1316 0.1912 0.143 Uiso 1 calc R . .
C9 C 0.4556(2) -0.20185(13) 0.0258(2) 0.0568(5) Uani 1 d . . .
H9 H 0.3838 -0.1957 -0.0305 0.068 Uiso 1 calc R . .
C10 C 0.5213(2) -0.27334(14) 0.0330(2) 0.0659(6) Uani 1 d . . .
H10 H 0.4941 -0.3159 -0.0174 0.079 Uiso 1 calc R . .
C11 C 0.6297(3) -0.28223(14) 0.1168(2) 0.0638(6) Uani 1 d . . .
H11 H 0.6738 -0.3314 0.1224 0.077 Uiso 1 calc R . .
C12 C 0.6727(2) -0.22021(13) 0.1908(2) 0.0559(5) Uani 1 d . . .
H12 H 0.7461 -0.2277 0.2449 0.067 Uiso 1 calc R . .
C13 C 0.3453(2) 0.18134(13) 0.4770(2) 0.0520(5) Uani 1 d . . .
H13A H 0.2795 0.1817 0.4102 0.078 Uiso 1 calc R . .
H13B H 0.3730 0.2356 0.4952 0.078 Uiso 1 calc R . .
H13C H 0.3089 0.1580 0.5463 0.078 Uiso 1 calc R . .
C14 C 0.79053(17) 0.07610(12) 0.61609(17) 0.0430(4) Uani 1 d . . .
C15 C 0.8108(2) 0.13729(15) 0.7006(2) 0.0622(6) Uani 1 d . . .
H15 H 0.7467 0.1768 0.7070 0.075 Uiso 1 calc R . .
C16 C 0.9261(3) 0.13973(19) 0.7755(2) 0.0766(8) Uani 1 d . . .
H16 H 0.9392 0.1814 0.8312 0.092 Uiso 1 calc R . .
C17 C 1.0204(2) 0.08200(19) 0.7688(2) 0.0700(7) Uani 1 d . . .
H17 H 1.0979 0.0846 0.8189 0.084 Uiso 1 calc R . .
C18 C 1.0007(2) 0.02011(17) 0.6881(2) 0.0653(6) Uani 1 d . . .
H18 H 1.0640 -0.0201 0.6845 0.078 Uiso 1 calc R . .
C19 C 0.8866(2) 0.01719(14) 0.6117(2) 0.0532(5) Uani 1 d . . .
H19 H 0.8743 -0.0249 0.5566 0.064 Uiso 1 calc R . .

loop_
_atom_site_aniso_label
_atom_site_aniso_U_11
_atom_site_aniso_U_22
_atom_site_aniso_U_33
_atom_site_aniso_U_23
_atom_site_aniso_U_13
_atom_site_aniso_U_12
V 0.03421(18) 0.0472(2) 0.0395(2) -0.00266(11) -0.00024(12) 0.00094(11)
S 0.0518(3) 0.0707(4) 0.0547(4) -0.0024(2) -0.0155(2) 0.0131(2)
O1 0.0446(7) 0.0504(7) 0.0421(8) -0.0074(5) -0.0046(5) 0.0057(5)
O2 0.0465(7) 0.0525(7) 0.0459(8) -0.0076(6) -0.0047(5) 0.0089(6)
O3 0.0488(8) 0.0695(9) 0.0547(10) 0.0033(7) 0.0047(6) -0.0081(7)
N1 0.0383(7) 0.0426(8) 0.0449(9) 0.0000(6) -0.0016(6) 0.0042(6)
N2 0.0425(8) 0.0479(8) 0.0463(10) 0.0012(7) -0.0044(6) 0.0073(6)
N3 0.0363(7) 0.0455(8) 0.0407(9) 0.0006(6) -0.0007(6) 0.0019(6)
C1 0.0390(8) 0.0484(10) 0.0434(11) 0.0050(7) -0.0020(7) 0.0030(7)
C2 0.0398(9) 0.0528(10) 0.0414(10) -0.0021(7) -0.0021(7) -0.0030(7)
C3 0.0423(9) 0.0477(9) 0.0453(11) -0.0043(7) 0.0040(7) -0.0017(7)
C4 0.0430(9) 0.0490(10) 0.0403(10) -0.0032(7) 0.0060(7) 0.0025(7)
C5 0.0388(8) 0.0452(9) 0.0370(10) 0.0003(7) 0.0015(6) -0.0039(7)
C6 0.0417(9) 0.0483(10) 0.0423(10) -0.0040(7) 0.0017(7) 0.0001(7)
C7 0.0411(8) 0.0401(8) 0.0455(10) -0.0004(7) 0.0044(7) 0.0002(7)
C8 0.088(2) 0.092(2) 0.099(2) -0.0154(17) -0.0326(17) 0.0477(17)
C9 0.0522(11) 0.0582(12) 0.0591(14) -0.0151(9) -0.0012(9) -0.0036(9)
C10 0.0662(14) 0.0567(12) 0.0747(17) -0.0200(11) 0.0053(11) -0.0005(10)
C11 0.0702(14) 0.0521(12) 0.0699(16) -0.0091(10) 0.0111(11) 0.0126(10)
C12 0.0570(11) 0.0587(12) 0.0518(13) -0.0050(9) 0.0033(9) 0.0140(9)
C13 0.0492(10) 0.0535(11) 0.0530(12) -0.0033(9) 0.0022(8) 0.0116(8)
C14 0.0388(8) 0.0530(10) 0.0372(10) 0.0010(7) 0.0017(7) -0.0036(7)
C15 0.0571(12) 0.0740(14) 0.0534(14) -0.0175(11) -0.0085(9) 0.0090(10)
C16 0.0680(15) 0.099(2) 0.0592(16) -0.0269(14) -0.0180(12) 0.0038(14)
C17 0.0479(11) 0.111(2) 0.0485(14) -0.0064(12) -0.0108(9) 0.0007(12)
C18 0.0452(11) 0.0902(18) 0.0590(15) -0.0037(12) -0.0057(9) 0.0134(11)
C19 0.0441(10) 0.0653(13) 0.0495(13) -0.0052(9) -0.0016(8) 0.0027(9)

loop_
_atom_type_symbol
_atom_type_description
_atom_type_scat_dispersion_real
_atom_type_scat_dispersion_imag
_atom_type_scat_source
C C 0.0033 0.0016 'International Tables Vol C Tables 4.2.6.8 and 6.1.1.4'
H H 0.0000 0.0000 'International Tables Vol C Tables 4.2.6.8 and 6.1.1.4'
N N 0.0061 0.0033 'International Tables Vol C Tables 4.2.6.8 and 6.1.1.4'
O O 0.0106 0.0060 'International Tables Vol C Tables 4.2.6.8 and 6.1.1.4'
S S 0.1246 0.1234 'International Tables Vol C Tables 4.2.6.8 and 6.1.1.4'
V V 0.3005 0.5294 'International Tables Vol C Tables 4.2.6.8 and 6.1.1.4'

loop_
_geom_angle_atom_site_label_1
_geom_angle_atom_site_label_2
_geom_angle_atom_site_label_3
_geom_angle
_geom_angle_site_symmetry_1
_geom_angle_site_symmetry_3
_geom_angle_publ_flag
O3 V O2 110.16(9) . . ?
O3 V O1 107.62(13) . . ?
O2 V O1 88.48(6) . . ?
O3 V N1 108.13(11) . . ?
O2 V N1 140.95(7) . . ?
O1 V N1 87.13(11) . . ?
O3 V N3 105.68(13) . . ?
O2 V N3 86.82(8) . . ?
O1 V N3 145.91(7) . . ?
N1 V N3 75.78(12) . . ?
C1 S C8 101.19(15) . . ?
C5 O1 V 129.65(14) . . ?
C4 O2 V 132.05(13) . . ?
C7 N1 N2 115.04(17) . . ?
C7 N1 V 128.97(13) . . ?
N2 N1 V 115.98(16) . . ?
C1 N2 N1 111.60(16) . . ?
C2 N3 C1 121.57(17) . . ?
C2 N3 V 127.17(13) . . ?
C1 N3 V 111.24(15) . . ?
N2 C1 N3 119.78(17) . . ?
N2 C1 S 121.53(16) . . ?
N3 C1 S 118.68(16) . . ?
N3 C2 C3 124.82(18) . . ?
N3 C2 H2 117.6 . . ?
C3 C2 H2 117.6 . . ?
C2 C3 C4 122.79(18) . . ?
C2 C3 C9 117.84(19) . . ?
C4 C3 C9 119.13(19) . . ?
O2 C4 C12 118.88(19) . . ?
O2 C4 C3 123.25(17) . . ?
C12 C4 C3 117.82(18) . . ?
O1 C5 C6 123.33(17) . . ?
O1 C5 C14 114.34(18) . . ?
C6 C5 C14 122.33(19) . . ?
C5 C6 C7 126.19(19) . . ?
C5 C6 H6 116.9 . . ?
C7 C6 H6 116.9 . . ?
N1 C7 C6 121.05(18) . . ?
N1 C7 C13 120.91(17) . . ?
C6 C7 C13 118.0(2) . . ?
S C8 H8A 109.5 . . ?
S C8 H8B 109.5 . . ?
H8A C8 H8B 109.5 . . ?
S C8 H8C 109.5 . . ?
H8A C8 H8C 109.5 . . ?
H8B C8 H8C 109.5 . . ?
C10 C9 C3 121.2(2) . . ?
C10 C9 H9 119.4 . . ?
C3 C9 H9 119.4 . . ?
C9 C10 C11 119.4(2) . . ?
C9 C10 H10 120.3 . . ?
C11 C10 H10 120.3 . . ?
C12 C11 C10 121.4(2) . . ?
C12 C11 H11 119.3 . . ?
C10 C11 H11 119.3 . . ?
C11 C12 C4 121.0(2) . . ?
C11 C12 H12 119.5 . . ?
C4 C12 H12 119.5 . . ?
C7 C13 H13A 109.5 . . ?
C7 C13 H13B 109.5 . . ?
H13A C13 H13B 109.5 . . ?
C7 C13 H13C 109.5 . . ?
H13A C13 H13C 109.5 . . ?
H13B C13 H13C 109.5 . . ?
C19 C14 C15 118.12(19) . . ?
C19 C14 C5 119.05(19) . . ?
C15 C14 C5 122.63(19) . . ?
C16 C15 C14 120.2(2) . . ?
C16 C15 H15 119.9 . . ?
C14 C15 H15 119.9 . . ?
C17 C16 C15 121.0(2) . . ?
C17 C16 H16 119.5 . . ?
C15 C16 H16 119.5 . . ?
C16 C17 C18 119.6(2) . . ?
C16 C17 H17 120.2 . . ?
C18 C17 H17 120.2 . . ?
C17 C18 C19 120.2(2) . . ?
C17 C18 H18 119.9 . . ?
C19 C18 H18 119.9 . . ?
C14 C19 C18 120.9(2) . . ?
C14 C19 H19 119.5 . . ?
C18 C19 H19 119.5 . . ?

loop_
_geom_bond_atom_site_label_1
_geom_bond_atom_site_label_2
_geom_bond_distance
_geom_bond_site_symmetry_2
_geom_bond_publ_flag
V O3 1.590(2) . ?
V O2 1.9327(16) . ?
V O1 1.934(3) . ?
V N1 2.032(2) . ?
V N3 2.049(3) . ?
S C1 1.745(3) . ?
S C8 1.783(3) . ?
O1 C5 1.304(3) . ?
O2 C4 1.306(2) . ?
N1 C7 1.322(3) . ?
N1 N2 1.404(3) . ?
N2 C1 1.291(3) . ?
N3 C2 1.310(3) . ?
N3 C1 1.403(3) . ?
C2 C3 1.410(3) . ?
C2 H2 0.9300 . ?
C3 C4 1.423(3) . ?
C3 C9 1.424(3) . ?
C4 C12 1.411(3) . ?
C5 C6 1.373(3) . ?
C5 C14 1.488(3) . ?
C6 C7 1.410(3) . ?
C6 H6 0.9300 . ?
C7 C13 1.496(3) . ?
C8 H8A 0.9600 . ?
C8 H8B 0.9600 . ?
C8 H8C 0.9600 . ?
C9 C10 1.359(3) . ?
C9 H9 0.9300 . ?
C10 C11 1.395(4) . ?
C10 H10 0.9300 . ?
C11 C12 1.366(3) . ?
C11 H11 0.9300 . ?
C12 H12 0.9300 . ?
C13 H13A 0.9600 . ?
C13 H13B 0.9600 . ?
C13 H13C 0.9600 . ?
C14 C19 1.384(3) . ?
C14 C15 1.386(3) . ?
C15 C16 1.386(4) . ?
C15 H15 0.9300 . ?
C16 C17 1.361(4) . ?
C16 H16 0.9300 . ?
C17 C18 1.367(4) . ?
C17 H17 0.9300 . ?
C18 C19 1.385(4) . ?
C18 H18 0.9300 . ?
C19 H19 0.9300 . ?
